data_7118322
loop_
_publ_author_name
'Puttreddy, Rakesh'
'Jur\<cek, Ond\<rej'
'Bhowmik, Sandip'
'M\"akel\"a, Toni'
'Rissanen, Kari'

_publ_section_title
;
 Very strong (-)N-X(+)(-)O-N(+) halogen bonds.
;
_journal_issue 11
_journal_name_full 'Chemical communications (Cambridge, England)'
_journal_page_first 2338
_journal_page_last 2341
_journal_paper_doi 10.1039/c5cc09487a
_journal_volume 52
_journal_year 2016
_chemical_formula_moiety 'C9 H9 I N2 O3'
_chemical_formula_sum 'C9 H9 I N2 O3'
_chemical_formula_weight 320.08
_chemical_name_systematic
;
 ?
;
_space_group_crystal_system triclinic
_space_group_IT_number 2
_space_group_name_Hall '-P 1'
_space_group_name_H-M_alt 'P -1'
_symmetry_space_group_name_Hall '-P 1'
_symmetry_space_group_name_H-M 'P -1'
_atom_sites_solution_hydrogens geom
_atom_sites_solution_primary direct
_audit_creation_date 2015-03-06
_audit_creation_method
;
Olex2 1.2
(compiled 2014.05.21 svn.r2940 for OlexSys, GUI svn.r4846)
;
_audit_update_record
;
2015-09-21 deposited with the CCDC.
2015-12-15 downloaded from the CCDC.
;
_cell_angle_alpha 67.55(3)
_cell_angle_beta 76.11(3)
_cell_angle_gamma 76.47(3)
_cell_formula_units_Z 4
_cell_length_a 8.1540(16)
_cell_length_b 11.633(2)
_cell_length_c 12.467(3)
_cell_measurement_temperature 170
_cell_volume 1047.6(4)
_computing_molecular_graphics 'Olex2 (Dolomanov et al., 2009)'
_computing_publication_material 'Olex2 (Dolomanov et al., 2009)'
_computing_structure_refinement 'ShelXL (Sheldrick, 2008)'
_computing_structure_solution 'ShelXS (Sheldrick, 2008)'
_diffrn_ambient_temperature 170
_diffrn_measured_fraction_theta_full 0.993
_diffrn_measured_fraction_theta_max 0.993
_diffrn_measurement_device_type 'Bruker APEX-II CCD'
_diffrn_measurement_method '\w scans'
_diffrn_radiation_monochromator graphite
_diffrn_radiation_type MoK\a
_diffrn_radiation_wavelength 0.71073
_diffrn_reflns_av_R_equivalents 0.0212
_diffrn_reflns_av_unetI/netI 0.0306
_diffrn_reflns_laue_measured_fraction_full 0.993
_diffrn_reflns_laue_measured_fraction_max 0.993
_diffrn_reflns_limit_h_max 9
_diffrn_reflns_limit_h_min -9
_diffrn_reflns_limit_k_max 13
_diffrn_reflns_limit_k_min -13
_diffrn_reflns_limit_l_max 14
_diffrn_reflns_limit_l_min -10
_diffrn_reflns_number 8919
_diffrn_reflns_point_group_measured_fraction_full 0.993
_diffrn_reflns_point_group_measured_fraction_max 0.993
_diffrn_reflns_theta_full 25.242
_diffrn_reflns_theta_max 25.245
_diffrn_reflns_theta_min 2.606
_diffrn_standards_number 0
_exptl_absorpt_coefficient_mu 3.046
_exptl_absorpt_correction_T_max 0.7457
_exptl_absorpt_correction_T_min 0.5867
_exptl_absorpt_correction_type multi-scan
_exptl_absorpt_process_details
;
SADABS-2012/1 (Bruker,2012) was used for absorption correction.
wR2(int) was 0.0642 before and 0.0441 after correction.
The Ratio of minimum to maximum transmission is 0.7868.
The \l/2 correction factor is 0.0015.
;
_exptl_crystal_colour colourless
_exptl_crystal_colour_primary colourless
_exptl_crystal_density_diffrn 2.030
_exptl_crystal_description block
_exptl_crystal_F_000 616
_exptl_crystal_size_max 0.25
_exptl_crystal_size_mid 0.23
_exptl_crystal_size_min 0.23
_refine_diff_density_max 0.411
_refine_diff_density_min -0.505
_refine_diff_density_rms 0.080
_refine_ls_extinction_method none
_refine_ls_goodness_of_fit_ref 1.043
_refine_ls_hydrogen_treatment constr
_refine_ls_matrix_type full
_refine_ls_number_parameters 271
_refine_ls_number_reflns 3754
_refine_ls_number_restraints 0
_refine_ls_restrained_S_all 1.043
_refine_ls_R_factor_all 0.0210
_refine_ls_R_factor_gt 0.0187
_refine_ls_shift/su_max 0.002
_refine_ls_shift/su_mean 0.000
_refine_ls_structure_factor_coef Fsqd
_refine_ls_weighting_details 'w=1/[\s^2^(Fo^2^)+1.2304P] where P=(Fo^2^+2Fc^2^)/3'
_refine_ls_weighting_scheme calc
_refine_ls_wR_factor_gt 0.0415
_refine_ls_wR_factor_ref 0.0425
_reflns_Friedel_coverage 0.000
_reflns_number_gt 3465
_reflns_number_total 3754
_reflns_threshold_expression 'I > 2\s(I)'
_cod_data_source_file c5cc09487a2.cif
_cod_data_source_block 1_NIS
_cod_depositor_comments 'Adding full bibliography for 7118322--7118329.cif.'
_cod_original_cell_volume 1047.5(5)
_cod_database_code 7118322
_shelxl_version_number 2013-4
_shelx_space_group_comment
;
The symmetry employed for this shelxl refinement is uniquely defined
by the following loop, which should always be used as a source of
symmetry information in preference to the above space-group names.
They are only intended as comments.
;
_olex2_refinement_description
;
1. Fixed Uiso
 At 1.2 times of:
  All C(H) groups, All C(H,H) groups
2.a Secondary CH2 refined with riding coordinates:
 C7(H7A,H7B), C8(H8A,H8B), C16(H16A,H16B), C17(H17A,H17B)
2.b Aromatic/amide H refined with riding coordinates:
 C1(H1), C2(H2), C3(H3), C4(H4), C5(H5), C10(H10), C11(H11), C12(H12),
 C13(H13), C14(H14)
;
_olex2_submission_special_instructions 'No special instructions were received'

loop_
_space_group_symop_operation_xyz
'x, y, z'
'-x, -y, -z'

loop_
_atom_site_label
_atom_site_type_symbol
_atom_site_fract_x
_atom_site_fract_y
_atom_site_fract_z
_atom_site_U_iso_or_equiv
_atom_site_adp_type
_atom_site_occupancy
_atom_site_site_symmetry_order
_atom_site_calc_flag
_atom_site_refinement_flags_posn
I1 I 0.56278(2) 0.19005(2) 0.74137(2) 0.01567(6) Uani 1 1 d .
O1 O 0.7427(2) 0.06280(16) 0.62475(18) 0.0220(4) Uani 1 1 d .
O2 O 0.3643(2) 0.13809(16) 1.01572(17) 0.0210(4) Uani 1 1 d .
O3 O 0.4491(2) 0.49641(16) 0.70078(18) 0.0235(4) Uani 1 1 d .
N1 N 0.6883(2) -0.03171(19) 0.6142(2) 0.0163(5) Uani 1 1 d .
N2 N 0.4221(2) 0.30052(18) 0.84123(19) 0.0148(4) Uani 1 1 d .
C1 C 0.6036(3) -0.1130(2) 0.7086(3) 0.0201(6) Uani 1 1 d .
H1 H 0.5794 -0.1024 0.7830 0.024 Uiso 1 1 calc R
C2 C 0.5522(3) -0.2118(2) 0.6961(3) 0.0230(6) Uani 1 1 d .
H2 H 0.4904 -0.2684 0.7617 0.028 Uiso 1 1 calc R
C3 C 0.5906(3) -0.2280(2) 0.5886(3) 0.0256(7) Uani 1 1 d .
H3 H 0.5572 -0.2965 0.5797 0.031 Uiso 1 1 calc R
C4 C 0.6780(3) -0.1438(2) 0.4939(3) 0.0241(6) Uani 1 1 d .
H4 H 0.7050 -0.1535 0.4191 0.029 Uiso 1 1 calc R
C5 C 0.7259(3) -0.0458(2) 0.5083(3) 0.0215(6) Uani 1 1 d .
H5 H 0.7859 0.0125 0.4431 0.026 Uiso 1 1 calc R
C6 C 0.3995(3) 0.4313(2) 0.8001(2) 0.0169(5) Uani 1 1 d .
C7 C 0.3045(3) 0.4761(2) 0.9004(3) 0.0229(6) Uani 1 1 d .
H7A H 0.1926 0.5273 0.8826 0.027 Uiso 1 1 calc R
H7B H 0.3719 0.5276 0.9151 0.027 Uiso 1 1 calc R
C8 C 0.2800(3) 0.3565(2) 1.0070(3) 0.0216(6) Uani 1 1 d .
H8A H 0.3394 0.3517 1.0696 0.026 Uiso 1 1 calc R
H8B H 0.1570 0.3541 1.0395 0.026 Uiso 1 1 calc R
C9 C 0.3577(3) 0.2501(2) 0.9602(2) 0.0166(5) Uani 1 1 d .
I2 I 0.86786(2) 0.39793(2) 0.84356(2) 0.01565(6) Uani 1 1 d .
O4 O 0.6877(2) 0.27247(15) 1.01654(17) 0.0207(4) Uani 1 1 d .
O5 O 0.9766(2) 0.68779(16) 0.73054(18) 0.0242(4) Uani 1 1 d .
O6 O 1.1232(2) 0.34356(18) 0.6164(2) 0.0305(5) Uani 1 1 d .
N3 N 0.7791(2) 0.16406(18) 1.0749(2) 0.0170(5) Uani 1 1 d .
N4 N 1.0230(3) 0.50173(19) 0.6944(2) 0.0168(5) Uani 1 1 d .
C10 C 0.7597(3) 0.0548(2) 1.0682(2) 0.0183(6) Uani 1 1 d .
H10 H 0.6844 0.0548 1.0208 0.022 Uiso 1 1 calc R
C11 C 0.8507(3) -0.0566(2) 1.1312(3) 0.0228(6) Uani 1 1 d .
H11 H 0.8373 -0.1338 1.1271 0.027 Uiso 1 1 calc R
C12 C 0.9611(3) -0.0576(3) 1.2000(3) 0.0240(6) Uani 1 1 d .
H12 H 1.0232 -0.1346 1.2437 0.029 Uiso 1 1 calc R
C13 C 0.9792(3) 0.0557(3) 1.2040(3) 0.0248(6) Uani 1 1 d .
H13 H 1.0556 0.0576 1.2498 0.030 Uiso 1 1 calc R
C14 C 0.8864(3) 0.1658(2) 1.1413(3) 0.0207(6) Uani 1 1 d .
H14 H 0.8978 0.2437 1.1449 0.025 Uiso 1 1 calc R
C15 C 1.1202(3) 0.4509(2) 0.6104(3) 0.0200(6) Uani 1 1 d .
C16 C 1.2173(3) 0.5489(2) 0.5159(3) 0.0227(6) Uani 1 1 d .
H16A H 1.1944 0.5620 0.4373 0.027 Uiso 1 1 calc R
H16B H 1.3419 0.5237 0.5162 0.027 Uiso 1 1 calc R
C17 C 1.1507(3) 0.6681(2) 0.5474(3) 0.0234(6) Uani 1 1 d .
H17A H 1.2467 0.7050 0.5502 0.028 Uiso 1 1 calc R
H17B H 1.0824 0.7317 0.4888 0.028 Uiso 1 1 calc R
C18 C 1.0410(3) 0.6264(2) 0.6668(2) 0.0180(6) Uani 1 1 d .

loop_
_atom_site_aniso_label
_atom_site_aniso_U_11
_atom_site_aniso_U_22
_atom_site_aniso_U_33
_atom_site_aniso_U_23
_atom_site_aniso_U_13
_atom_site_aniso_U_12
I1 0.01752(9) 0.01590(9) 0.01470(10) -0.00698(7) -0.00120(7) -0.00335(6)
O1 0.0257(9) 0.0198(9) 0.0244(12) -0.0137(9) 0.0023(8) -0.0072(7)
O2 0.0267(9) 0.0165(9) 0.0186(11) -0.0043(8) -0.0022(8) -0.0057(7)
O3 0.0285(10) 0.0186(9) 0.0191(12) -0.0033(9) -0.0009(8) -0.0046(8)
N1 0.0167(10) 0.0161(10) 0.0171(13) -0.0080(9) -0.0023(9) -0.0010(8)
N2 0.0173(10) 0.0143(10) 0.0119(12) -0.0053(9) 0.0002(9) -0.0022(8)
C1 0.0189(12) 0.0214(13) 0.0165(15) -0.0050(12) 0.0000(11) -0.0020(10)
C2 0.0221(13) 0.0182(13) 0.0250(17) -0.0039(12) -0.0043(12) -0.0022(10)
C3 0.0243(14) 0.0189(13) 0.039(2) -0.0138(13) -0.0097(13) -0.0015(11)
C4 0.0262(14) 0.0247(14) 0.0249(17) -0.0147(13) -0.0059(12) 0.0015(11)
C5 0.0225(13) 0.0221(13) 0.0178(16) -0.0091(12) 0.0008(11) -0.0001(11)
C6 0.0147(11) 0.0177(12) 0.0201(16) -0.0079(12) -0.0038(11) -0.0027(10)
C7 0.0297(14) 0.0185(13) 0.0214(16) -0.0101(12) -0.0022(12) -0.0022(11)
C8 0.0234(13) 0.0204(13) 0.0213(16) -0.0104(12) -0.0020(11) -0.0005(11)
C9 0.0129(11) 0.0199(13) 0.0188(15) -0.0082(12) -0.0024(10) -0.0034(10)
I2 0.01622(9) 0.01433(8) 0.01683(10) -0.00634(7) -0.00125(7) -0.00316(6)
O4 0.0192(9) 0.0150(8) 0.0237(11) -0.0024(8) -0.0026(8) -0.0034(7)
O5 0.0312(10) 0.0200(9) 0.0228(12) -0.0114(9) 0.0012(9) -0.0055(8)
O6 0.0326(11) 0.0246(10) 0.0365(14) -0.0190(10) 0.0028(9) -0.0028(8)
N3 0.0148(10) 0.0159(10) 0.0184(13) -0.0051(9) 0.0014(9) -0.0045(8)
N4 0.0196(10) 0.0162(10) 0.0154(13) -0.0074(9) 0.0003(9) -0.0042(8)
C10 0.0165(12) 0.0213(13) 0.0193(15) -0.0091(11) 0.0007(10) -0.0074(10)
C11 0.0172(12) 0.0176(12) 0.0323(18) -0.0104(12) 0.0028(12) -0.0046(10)
C12 0.0171(12) 0.0223(13) 0.0246(17) -0.0015(12) -0.0014(11) -0.0015(10)
C13 0.0187(13) 0.0333(15) 0.0242(17) -0.0102(13) -0.0037(12) -0.0069(11)
C14 0.0225(13) 0.0219(13) 0.0211(16) -0.0096(12) -0.0009(11) -0.0090(11)
C15 0.0179(12) 0.0241(14) 0.0184(16) -0.0092(12) -0.0047(11) 0.0011(10)
C16 0.0197(13) 0.0303(14) 0.0184(16) -0.0098(13) -0.0010(11) -0.0048(11)
C17 0.0256(13) 0.0219(13) 0.0196(16) -0.0035(12) -0.0004(12) -0.0076(11)
C18 0.0185(12) 0.0165(12) 0.0185(15) -0.0042(11) -0.0042(11) -0.0037(10)

loop_
_atom_type_symbol
_atom_type_description
_atom_type_scat_dispersion_real
_atom_type_scat_dispersion_imag
_atom_type_scat_source
C C 0.0033 0.0016 'International Tables Vol C Tables 4.2.6.8 and 6.1.1.4'
H H 0.0000 0.0000 'International Tables Vol C Tables 4.2.6.8 and 6.1.1.4'
I I -0.4742 1.8119 'International Tables Vol C Tables 4.2.6.8 and 6.1.1.4'
N N 0.0061 0.0033 'International Tables Vol C Tables 4.2.6.8 and 6.1.1.4'
O O 0.0106 0.0060 'International Tables Vol C Tables 4.2.6.8 and 6.1.1.4'

loop_
_geom_angle_atom_site_label_1
_geom_angle_atom_site_label_2
_geom_angle_atom_site_label_3
_geom_angle
N2 I1 O1 176.91(7)
N1 O1 I1 121.83(14)
O1 N1 C1 120.5(2)
O1 N1 C5 118.2(2)
C5 N1 C1 121.3(2)
C6 N2 I1 123.98(17)
C9 N2 I1 122.99(16)
C9 N2 C6 112.7(2)
N1 C1 H1 120.3
N1 C1 C2 119.4(3)
C2 C1 H1 120.3
C1 C2 H2 120.0
C3 C2 C1 120.0(3)
C3 C2 H2 120.0
C2 C3 H3 120.4
C2 C3 C4 119.2(2)
C4 C3 H3 120.4
C3 C4 H4 120.1
C5 C4 C3 119.7(3)
C5 C4 H4 120.1
N1 C5 C4 120.4(3)
N1 C5 H5 119.8
C4 C5 H5 119.8
O3 C6 N2 125.0(2)
O3 C6 C7 126.6(2)
N2 C6 C7 108.3(2)
C6 C7 H7A 110.7
C6 C7 H7B 110.7
C6 C7 C8 105.4(2)
H7A C7 H7B 108.8
C8 C7 H7A 110.7
C8 C7 H7B 110.7
C7 C8 H8A 110.8
C7 C8 H8B 110.8
H8A C8 H8B 108.9
C9 C8 C7 104.6(2)
C9 C8 H8A 110.8
C9 C8 H8B 110.8
O2 C9 N2 124.5(2)
O2 C9 C8 126.7(3)
N2 C9 C8 108.9(2)
N4 I2 O4 178.71(7)
N3 O4 I2 111.01(13)
O4 N3 C10 119.6(2)
O4 N3 C14 119.2(2)
C14 N3 C10 121.2(2)
C15 N4 I2 122.21(16)
C15 N4 C18 112.4(2)
C18 N4 I2 125.41(17)
N3 C10 H10 120.4
N3 C10 C11 119.2(2)
C11 C10 H10 120.4
C10 C11 H11 119.6
C10 C11 C12 120.8(2)
C12 C11 H11 119.6
C11 C12 H12 120.7
C11 C12 C13 118.5(3)
C13 C12 H12 120.7
C12 C13 H13 120.1
C14 C13 C12 119.8(3)
C14 C13 H13 120.1
N3 C14 C13 120.4(2)
N3 C14 H14 119.8
C13 C14 H14 119.8
O6 C15 N4 123.6(2)
O6 C15 C16 127.6(3)
N4 C15 C16 108.9(2)
C15 C16 H16A 110.9
C15 C16 H16B 110.9
C15 C16 C17 104.5(2)
H16A C16 H16B 108.9
C17 C16 H16A 110.9
C17 C16 H16B 110.9
C16 C17 H17A 110.7
C16 C17 H17B 110.7
H17A C17 H17B 108.8
C18 C17 C16 105.3(2)
C18 C17 H17A 110.7
C18 C17 H17B 110.7
O5 C18 N4 124.1(2)
O5 C18 C17 127.7(2)
N4 C18 C17 108.2(2)

loop_
_geom_bond_atom_site_label_1
_geom_bond_atom_site_label_2
_geom_bond_distance
I1 O1 2.4619(19)
I1 N2 2.089(2)
O1 N1 1.338(3)
O2 C9 1.214(3)
O3 C6 1.207(3)
N1 C1 1.350(3)
N1 C5 1.346(4)
N2 C6 1.389(3)
N2 C9 1.388(3)
C1 H1 0.9500
C1 C2 1.384(4)
C2 H2 0.9500
C2 C3 1.376(4)
C3 H3 0.9500
C3 C4 1.379(4)
C4 H4 0.9500
C4 C5 1.372(4)
C5 H5 0.9500
C6 C7 1.510(4)
C7 H7A 0.9900
C7 H7B 0.9900
C7 C8 1.527(4)
C8 H8A 0.9900
C8 H8B 0.9900
C8 C9 1.511(3)
I2 O4 2.453(2)
I2 N4 2.094(2)
O4 N3 1.340(3)
O5 C18 1.215(3)
O6 C15 1.217(3)
N3 C10 1.352(3)
N3 C14 1.349(3)
N4 C15 1.389(3)
N4 C18 1.392(3)
C10 H10 0.9500
C10 C11 1.378(4)
C11 H11 0.9500
C11 C12 1.380(4)
C12 H12 0.9500
C12 C13 1.381(4)
C13 H13 0.9500
C13 C14 1.374(4)
C14 H14 0.9500
C15 C16 1.504(4)
C16 H16A 0.9900
C16 H16B 0.9900
C16 C17 1.527(4)
C17 H17A 0.9900
C17 H17B 0.9900
C17 C18 1.504(4)

loop_
_geom_torsion_atom_site_label_1
_geom_torsion_atom_site_label_2
_geom_torsion_atom_site_label_3
_geom_torsion_atom_site_label_4
_geom_torsion
I1 O1 N1 C1 -42.8(3)
I1 O1 N1 C5 139.59(18)
I1 N2 C6 O3 4.6(4)
I1 N2 C6 C7 -175.06(16)
I1 N2 C9 O2 -6.0(3)
I1 N2 C9 C8 173.95(15)
O1 N1 C1 C2 -178.4(2)
O1 N1 C5 C4 177.8(2)
O3 C6 C7 C8 -177.4(2)
N1 C1 C2 C3 1.3(4)
N2 C6 C7 C8 2.3(3)
C1 N1 C5 C4 0.2(4)
C1 C2 C3 C4 -1.0(4)
C2 C3 C4 C5 0.3(4)
C3 C4 C5 N1 0.2(4)
C5 N1 C1 C2 -0.9(4)
C6 N2 C9 O2 -179.3(2)
C6 N2 C9 C8 0.7(3)
C6 C7 C8 C9 -1.8(3)
C7 C8 C9 O2 -179.3(2)
C7 C8 C9 N2 0.7(3)
C9 N2 C6 O3 177.7(2)
C9 N2 C6 C7 -1.9(3)
I2 O4 N3 C10 -106.4(2)
I2 O4 N3 C14 75.0(2)
I2 N4 C15 O6 0.0(4)
I2 N4 C15 C16 -179.51(16)
I2 N4 C18 O5 5.0(4)
I2 N4 C18 C17 -174.80(17)
O4 N3 C10 C11 -178.2(2)
O4 N3 C14 C13 178.7(2)
O6 C15 C16 C17 174.5(3)
N3 C10 C11 C12 -0.3(4)
N4 C15 C16 C17 -6.0(3)
C10 N3 C14 C13 0.1(4)
C10 C11 C12 C13 -0.4(4)
C11 C12 C13 C14 0.9(4)
C12 C13 C14 N3 -0.8(4)
C14 N3 C10 C11 0.4(4)
C15 N4 C18 O5 -175.4(2)
C15 N4 C18 C17 4.8(3)
C15 C16 C17 C18 8.5(3)
C16 C17 C18 O5 171.9(3)
C16 C17 C18 N4 -8.3(3)
C18 N4 C15 O6 -179.6(3)
C18 N4 C15 C16 0.9(3)
